data_4125006
loop_
_publ_author_name
'Protchenko, Andrey V.'
'Bates, Joshua I.'
'Saleh, Liban M. A.'
'Blake, Matthew P.'
'Schwarz, Andrew D.'
'Kolychev, Eugene L.'
'Thompson, Amber L.'
'Jones, Cameron'
'Mountford, Philip'
'Aldridge, Simon'

_publ_section_title
;
 Enabling and Probing Oxidative Addition and Reductive Elimination at a
 Group 14 Metal Center: Cleavage and Functionalization of E-H Bonds by a
 Bis(boryl)stannylene.
;
_journal_issue 13
_journal_name_full 'Journal of the American Chemical Society'
_journal_page_first 4555
_journal_page_last 4564
_journal_paper_doi 10.1021/jacs.6b00710
_journal_volume 138
_journal_year 2016
_chemical_formula_moiety 'C55 H84 B3 N5 Sn1'
_chemical_formula_sum 'C55 H84 B3 N5 Sn'
_chemical_formula_weight 966.43
_chemical_melting_point ?
_chemical_name_systematic
;
Sn{B(NArCH)2}2(H)(BH2NMe3)
;
_space_group_IT_number 14
_symmetry_cell_setting monoclinic
_symmetry_space_group_name_Hall '-P 2ybc'
_symmetry_space_group_name_H-M 'P 1 21/c 1'
_atom_sites_solution_hydrogens difmap
_atom_sites_solution_primary direct
_atom_sites_solution_secondary difmap
_cell_angle_alpha 90
_cell_angle_beta 99.1667(12)
_cell_angle_gamma 90
_cell_formula_units_Z 4
_cell_length_a 14.1360(2)
_cell_length_b 16.8914(2)
_cell_length_c 25.9133(4)
_cell_measurement_reflns_used 33183
_cell_measurement_temperature 150
_cell_measurement_theta_max 76
_cell_measurement_theta_min 3
_cell_volume 6108.48(15)
_computing_cell_refinement 'CrysAlis, (Oxford Diffraction, 2002)'
_computing_data_collection 'SuperNova, (Oxford Diffraction, 2010)'
_computing_data_reduction 'CrysAlis, (Oxford Diffraction, 2002)'
_computing_molecular_graphics 'CAMERON (Watkin et al., 1996)'
_computing_publication_material 'CRYSTALS (Betteridge et al., 2003)'
_computing_structure_refinement 'CRYSTALS (Betteridge et al., 2003)'
_computing_structure_solution 'SIR92 (Altomare et al., 1994)'
_diffrn_ambient_temperature 150
_diffrn_measured_fraction_theta_full 0.999
_diffrn_measured_fraction_theta_max 0.994
_diffrn_measurement_device Area
_diffrn_measurement_device_type 'Oxford Diffraction SuperNova'
_diffrn_measurement_method \w
_diffrn_radiation_monochromator graphite
_diffrn_radiation_type 'Cu K\a'
_diffrn_radiation_wavelength 1.54180
_diffrn_reflns_av_R_equivalents 0.033
_diffrn_reflns_limit_h_max 17
_diffrn_reflns_limit_h_min -17
_diffrn_reflns_limit_k_max 21
_diffrn_reflns_limit_k_min 0
_diffrn_reflns_limit_l_max 32
_diffrn_reflns_limit_l_min 0
_diffrn_reflns_number 12762
_diffrn_reflns_theta_full 74.988
_diffrn_reflns_theta_max 76.519
_diffrn_reflns_theta_min 3.135
_diffrn_standards_number 0
_exptl_absorpt_coefficient_mu 3.575
_exptl_absorpt_correction_T_max 0.58
_exptl_absorpt_correction_T_min 0.41
_exptl_absorpt_correction_type multi-scan
_exptl_absorpt_process_details 'CrysAlis, (Oxford Diffraction, 2002)'
_exptl_crystal_colour colourless
_exptl_crystal_density_diffrn 1.051
_exptl_crystal_density_meas ?
_exptl_crystal_density_method 'not measured'
_exptl_crystal_description block
_exptl_crystal_F_000 2056
_exptl_crystal_size_max 0.20
_exptl_crystal_size_mid 0.20
_exptl_crystal_size_min 0.15
_platon_squeeze_details
;
The discrete Fourier transform of the void region were treated as 
contributions to the A and B parts of the calculated structure factors.

PLATON
PLATON, A Multipurpose Crystallographic Tool, A. L. Spek. Utrecht, 
the Netherlands, 1998.; A. Spek, J. Appl. Cryst. (2003), 36, 7-13.

SQUEEZE
A. Spek, J. Appl. Cryst. (2003), 36, 7-13; 
P. van der Sluis & A. L. Spek, Acta Cryst. (1990). A46, 194-201.

MCE
J. Rohlicek & M. Husak, J. Appl. Cryst. (2007), 40, 600-601.
;
_refine_diff_density_max 1.16
_refine_diff_density_min -1.61
_refine_ls_extinction_method None
_refine_ls_goodness_of_fit_ref 1.0796
_refine_ls_hydrogen_treatment mixed
_refine_ls_matrix_type full
_refine_ls_number_parameters 589
_refine_ls_number_reflns 11753
_refine_ls_number_restraints 50
_refine_ls_R_factor_all 0.0430
_refine_ls_R_factor_gt 0.0412
_refine_ls_shift/su_max 0.0030544
_refine_ls_shift/su_mean 0.0000488
_refine_ls_structure_factor_coef F
_refine_ls_weighting_details
;
 Method, part 1, Chebychev polynomial, (Watkin, 1994, Prince, 1982) 
 [weight] = 1.0/[A~0~*T~0~(x)+A~1~*T~1~(x) ... +A~n-1~]*T~n-1~(x)] 
 where A~i~ are the Chebychev coefficients listed below and x= Fcalc/Fmax 
 Method = Robust Weighting (Prince, 1982) 
 W = [weight] * [1-(deltaF/6*sigmaF)^2^]^2^ 
 A~i~ are: 
 12.1 -0.725 9.05 0.875 
;
_refine_ls_weighting_scheme calc
_refine_ls_wR_factor_all 0.0505
_refine_ls_wR_factor_gt 0.0492
_refine_ls_wR_factor_ref 0.0488
_reflns_limit_h_max 17
_reflns_limit_h_min -17
_reflns_limit_k_max 21
_reflns_limit_k_min 0
_reflns_limit_l_max 32
_reflns_limit_l_min 0
_reflns_number_gt 12064
_reflns_number_total 12762
_reflns_threshold_expression I>2.0\s(I)
_oxford_diffrn_Wilson_B_factor 2.28
_oxford_diffrn_Wilson_scale 0.11
_oxford_refine_ls_r_factor_ref 0.0402
_oxford_refine_ls_scale 2.965(3)
_oxford_reflns_number_all 12712
_oxford_reflns_threshold_expression_ref I>3.0\s(I)
_oxford_structure_analysis_title MPB212
_cod_data_source_file ja6b00710_si_002.cif
_cod_data_source_block 5
_cod_depositor_comments
;
The following automatic conversions were performed:

'_chemical_melting_point' value 'not measured' was changed to '?' -
the value is undefined or not given.

'_exptl_crystal_density_meas' value 'not measured' was changed to '?'
- the value is perceived as not measured.

Automatic conversion script
Id: cif_fix_values 4268 2015-11-12 08:31:59Z antanas 

 Adding full bibliography for 4125002--4125015.cif.
;
_cod_original_cell_volume 6108.47(15)
_cod_original_sg_symbol_Hall '-P 2ybc '
_cod_original_sg_symbol_H-M 'P 1 21/c 1 '
_cod_original_formula_sum 'C55 H84 B3 N5 Sn1'
_cod_database_code 4125006

loop_
_symmetry_equiv_pos_as_xyz
x,y,z
-x,-y,-z
-x,y+1/2,-z+1/2
x,-y+1/2,z+1/2

loop_
_atom_site_label
_atom_site_type_symbol
_atom_site_fract_x
_atom_site_fract_y
_atom_site_fract_z
_atom_site_U_iso_or_equiv
_atom_site_occupancy
_atom_site_adp_type
_atom_site_refinement_flags_posn
_atom_site_refinement_flags_adp
_atom_site_disorder_assembly
_atom_site_disorder_group
Sn1 Sn 0.620907(9) 0.120577(7) 0.640982(5) 0.0280 1.0000 Uani D . . .
B1 B 0.78296(15) 0.13937(14) 0.65505(9) 0.0250 1.0000 Uani . . . .
B2 B 0.53667(15) 0.21708(13) 0.67472(8) 0.0245 1.0000 Uani . . . .
B3 B 0.5476(2) 0.00310(18) 0.65081(12) 0.0420 1.0000 Uani D U . .
N1 N 0.84020(12) 0.20431(10) 0.63953(6) 0.0259 1.0000 Uani . . . .
N2 N 0.85426(12) 0.08926(10) 0.68612(7) 0.0265 1.0000 Uani . . . .
N3 N 0.46164(12) 0.26195(9) 0.64307(6) 0.0246 1.0000 Uani . . . .
N4 N 0.54137(12) 0.25255(9) 0.72606(6) 0.0250 1.0000 Uani . . . .
N5 N 0.55697(15) -0.06584(12) 0.60842(8) 0.0385 1.0000 Uani D U . .
C1 C 0.93663(14) 0.19315(13) 0.66240(8) 0.0297 1.0000 Uani . . . .
C2 C 0.94459(15) 0.12550(12) 0.68983(9) 0.0310 1.0000 Uani . . . .
C3 C 0.82457(14) 0.26124(12) 0.59755(8) 0.0273 1.0000 Uani . . . .
C4 C 0.82233(15) 0.34256(12) 0.60861(8) 0.0301 1.0000 Uani . . . .
C5 C 0.82140(18) 0.39675(14) 0.56756(10) 0.0372 1.0000 Uani . . . .
C6 C 0.82118(19) 0.37159(15) 0.51684(10) 0.0403 1.0000 Uani . . . .
C7 C 0.82155(17) 0.29148(15) 0.50643(9) 0.0387 1.0000 Uani . . . .
C8 C 0.82363(16) 0.23498(14) 0.54598(8) 0.0330 1.0000 Uani . . . .
C9 C 0.82217(19) 0.37376(13) 0.66335(9) 0.0354 1.0000 Uani . . . .
C10 C 0.7359(2) 0.42804(17) 0.66537(11) 0.0508 1.0000 Uani . . . .
C11 C 0.9151(2) 0.41735(18) 0.68403(11) 0.0521 1.0000 Uani . . . .
C12 C 0.8320(2) 0.14848(16) 0.53222(9) 0.0444 1.0000 Uani D U . .
C13 C 0.7529(3) 0.1228(2) 0.48823(13) 0.0706 1.0000 Uani D U . .
C14 C 0.9324(3) 0.1318(2) 0.51926(17) 0.0704 1.0000 Uani D U . .
C15 C 0.85085(14) 0.00647(12) 0.69931(8) 0.0280 1.0000 Uani . . . .
C16 C 0.88979(15) -0.04873(13) 0.66788(9) 0.0325 1.0000 Uani . . . .
C17 C 0.89022(19) -0.12875(14) 0.68199(11) 0.0409 1.0000 Uani . . . .
C18 C 0.85115(19) -0.15349(13) 0.72468(10) 0.0425 1.0000 Uani . . . .
C19 C 0.81135(19) -0.09852(14) 0.75471(10) 0.0396 1.0000 Uani . . . .
C20 C 0.81135(15) -0.01760(12) 0.74312(9) 0.0317 1.0000 Uani . . . .
C21 C 0.93154(16) -0.02619(14) 0.61927(9) 0.0367 1.0000 Uani . . . .
C22 C 0.8805(2) -0.06817(19) 0.57010(11) 0.0515 1.0000 Uani . . . .
C23 C 1.03893(19) -0.0432(2) 0.62656(14) 0.0577 1.0000 Uani . . . .
C24 C 0.77658(17) 0.04146(13) 0.77964(9) 0.0343 1.0000 Uani . . . .
C25 C 0.6954(2) 0.00968(16) 0.80628(11) 0.0458 1.0000 Uani . . . .
C26 C 0.8611(2) 0.06713(16) 0.82015(11) 0.0460 1.0000 Uani . . . .
C27 C 0.42932(15) 0.32149(12) 0.67367(8) 0.0301 1.0000 Uani . . . .
C28 C 0.47605(15) 0.31605(12) 0.72284(8) 0.0296 1.0000 Uani . . . .
C29 C 0.41201(15) 0.25144(13) 0.59055(8) 0.0314 1.0000 Uani . . . .
C30 C 0.33798(18) 0.19556(14) 0.58087(11) 0.0463 1.0000 Uani . . . .
C31 C 0.2889(2) 0.18973(19) 0.52931(14) 0.0657 1.0000 Uani . . . .
C32 C 0.3114(2) 0.2372(2) 0.49031(12) 0.0669 1.0000 Uani . . . .
C33 C 0.3837(2) 0.2919(2) 0.50063(10) 0.0595 1.0000 Uani . . . .
C34 C 0.43592(17) 0.30010(18) 0.55099(9) 0.0419 1.0000 Uani . . . .
C35 C 0.3079(2) 0.14553(18) 0.62321(15) 0.0629 1.0000 Uani . . . .
C36 C 0.2684(3) 0.0645(2) 0.6036(2) 0.0934 1.0000 Uani . . . .
C37 C 0.2352(3) 0.1892(2) 0.64972(17) 0.0787 1.0000 Uani . . . .
C38 C 0.5128(2) 0.3633(3) 0.56164(11) 0.0646 1.0000 Uani . . . .
C39 C 0.5793(3) 0.3624(3) 0.52070(18) 0.0926 1.0000 Uani . . . .
C40 C 0.4696(3) 0.4452(3) 0.56549(16) 0.0799 1.0000 Uani . . . .
C41 C 0.57638(15) 0.22395(11) 0.77807(7) 0.0263 1.0000 Uani . . . .
C42 C 0.66585(15) 0.24794(12) 0.80461(7) 0.0260 1.0000 Uani . . . .
C43 C 0.69233(17) 0.22545(14) 0.85684(8) 0.0332 1.0000 Uani . . . .
C44 C 0.63142(19) 0.18109(15) 0.88233(9) 0.0389 1.0000 Uani . . . .
C45 C 0.54318(18) 0.15791(14) 0.85562(9) 0.0391 1.0000 Uani . . . .
C46 C 0.51413(16) 0.17866(12) 0.80339(9) 0.0322 1.0000 Uani . . . .
C47 C 0.73158(15) 0.30289(12) 0.78030(8) 0.0279 1.0000 Uani . . . .
C48 C 0.83461(16) 0.27253(14) 0.78640(9) 0.0340 1.0000 Uani . . . .
C49 C 0.72766(19) 0.38543(13) 0.80459(10) 0.0369 1.0000 Uani . . . .
C50 C 0.41697(17) 0.15082(15) 0.77548(10) 0.0403 1.0000 Uani . . . .
C51 C 0.4186(2) 0.06245(17) 0.76501(14) 0.0551 1.0000 Uani . . . .
C52 C 0.3361(2) 0.1707(2) 0.80591(16) 0.0686 1.0000 Uani . . . .
C53 C 0.4955(3) -0.13407(19) 0.61674(14) 0.0644 1.0000 Uani D U 1 1
C54 C 0.6546(3) -0.0987(2) 0.62305(16) 0.0710 1.0000 Uani D U 1 1
C55 C 0.5394(3) -0.0426(2) 0.55488(12) 0.0732 1.0000 Uani D U 1 1
H1 H 0.589(3) 0.146(3) 0.5781(6) 0.082(12) 1.0000 Uiso D . . .
H2 H 0.4664(12) 0.022(3) 0.6379(17) 0.094(14) 1.0000 Uiso D . . .
H3 H 0.575(3) -0.018(2) 0.6942(7) 0.086(13) 1.0000 Uiso D . . .
H11 H 0.9857 0.2286 0.6579 0.0357 1.0000 Uiso R . . .
H21 H 1.0007 0.1038 0.7081 0.0368 1.0000 Uiso R . . .
H51 H 0.8206 0.4504 0.5750 0.0456 1.0000 Uiso R . . .
H61 H 0.8206 0.4089 0.4895 0.0480 1.0000 Uiso R . . .
H71 H 0.8213 0.2742 0.4718 0.0462 1.0000 Uiso R . . .
H91 H 0.8157 0.3286 0.6862 0.0416 1.0000 Uiso R . . .
H101 H 0.7378 0.4495 0.7000 0.0757 1.0000 Uiso R . . .
H102 H 0.6771 0.3988 0.6563 0.0755 1.0000 Uiso R . . .
H103 H 0.7354 0.4710 0.6411 0.0758 1.0000 Uiso R . . .
H111 H 0.9687 0.3834 0.6836 0.0782 1.0000 Uiso R . . .
H112 H 0.9150 0.4350 0.7188 0.0779 1.0000 Uiso R . . .
H113 H 0.9222 0.4623 0.6629 0.0779 1.0000 Uiso R . . .
H121 H 0.8245 0.1161 0.5629 0.0528 1.0000 Uiso R . . .
H131 H 0.6920 0.1388 0.4977 0.1064 1.0000 Uiso R . . .
H132 H 0.7544 0.0660 0.4832 0.1066 1.0000 Uiso R . . .
H133 H 0.7615 0.1481 0.4561 0.1066 1.0000 Uiso R . . .
H141 H 0.9380 0.0769 0.5118 0.1057 1.0000 Uiso R . . .
H142 H 0.9405 0.1613 0.4890 0.1053 1.0000 Uiso R . . .
H143 H 0.9821 0.1446 0.5481 0.1061 1.0000 Uiso R . . .
H171 H 0.9180 -0.1649 0.6621 0.0487 1.0000 Uiso R . . .
H181 H 0.8530 -0.2072 0.7347 0.0518 1.0000 Uiso R . . .
H191 H 0.7844 -0.1160 0.7833 0.0478 1.0000 Uiso R . . .
H211 H 0.9220 0.0306 0.6143 0.0433 1.0000 Uiso R . . .
H221 H 0.8865 -0.1248 0.5748 0.0765 1.0000 Uiso R . . .
H222 H 0.8137 -0.0550 0.5632 0.0768 1.0000 Uiso R . . .
H223 H 0.9102 -0.0532 0.5398 0.0765 1.0000 Uiso R . . .
H231 H 1.0653 -0.0265 0.5963 0.0864 1.0000 Uiso R . . .
H232 H 1.0711 -0.0161 0.6565 0.0864 1.0000 Uiso R . . .
H233 H 1.0498 -0.0995 0.6327 0.0874 1.0000 Uiso R . . .
H241 H 0.7523 0.0888 0.7592 0.0414 1.0000 Uiso R . . .
H251 H 0.6463 -0.0140 0.7808 0.0684 1.0000 Uiso R . . .
H252 H 0.6675 0.0513 0.8232 0.0676 1.0000 Uiso R . . .
H253 H 0.7199 -0.0293 0.8325 0.0674 1.0000 Uiso R . . .
H261 H 0.8398 0.1053 0.8439 0.0690 1.0000 Uiso R . . .
H262 H 0.9086 0.0915 0.8022 0.0691 1.0000 Uiso R . . .
H263 H 0.8881 0.0197 0.8390 0.0685 1.0000 Uiso R . . .
H271 H 0.3802 0.3580 0.6618 0.0372 1.0000 Uiso R . . .
H281 H 0.4676 0.3494 0.7505 0.0365 1.0000 Uiso R . . .
H311 H 0.2398 0.1525 0.5215 0.0803 1.0000 Uiso R . . .
H321 H 0.2780 0.2315 0.4568 0.0787 1.0000 Uiso R . . .
H331 H 0.3984 0.3234 0.4737 0.0703 1.0000 Uiso R . . .
H351 H 0.3653 0.1355 0.6492 0.0758 1.0000 Uiso R . . .
H361 H 0.2585 0.0344 0.6337 0.1389 1.0000 Uiso R . . .
H362 H 0.3135 0.0379 0.5855 0.1392 1.0000 Uiso R . . .
H363 H 0.2078 0.0721 0.5812 0.1385 1.0000 Uiso R . . .
H371 H 0.1762 0.1977 0.6261 0.1174 1.0000 Uiso R . . .
H372 H 0.2195 0.1609 0.6797 0.1173 1.0000 Uiso R . . .
H373 H 0.2580 0.2410 0.6613 0.1181 1.0000 Uiso R . . .
H381 H 0.5516 0.3516 0.5947 0.0739 1.0000 Uiso R . . .
H391 H 0.6336 0.3953 0.5319 0.1389 1.0000 Uiso R . . .
H392 H 0.6018 0.3101 0.5150 0.1386 1.0000 Uiso R . . .
H393 H 0.5466 0.3819 0.4874 0.1385 1.0000 Uiso R . . .
H401 H 0.4286 0.4562 0.5329 0.1196 1.0000 Uiso R . . .
H402 H 0.5174 0.4850 0.5710 0.1198 1.0000 Uiso R . . .
H403 H 0.4335 0.4454 0.5938 0.1194 1.0000 Uiso R . . .
H431 H 0.7536 0.2419 0.8752 0.0393 1.0000 Uiso R . . .
H441 H 0.6514 0.1667 0.9181 0.0471 1.0000 Uiso R . . .
H451 H 0.5011 0.1264 0.8723 0.0476 1.0000 Uiso R . . .
H471 H 0.7067 0.3067 0.7431 0.0327 1.0000 Uiso R . . .
H481 H 0.8751 0.3119 0.7740 0.0502 1.0000 Uiso R . . .
H482 H 0.8598 0.2623 0.8232 0.0509 1.0000 Uiso R . . .
H483 H 0.8398 0.2236 0.7670 0.0500 1.0000 Uiso R . . .
H491 H 0.6628 0.4060 0.7983 0.0559 1.0000 Uiso R . . .
H492 H 0.7687 0.4206 0.7889 0.0554 1.0000 Uiso R . . .
H493 H 0.7497 0.3828 0.8415 0.0554 1.0000 Uiso R . . .
H501 H 0.4027 0.1766 0.7419 0.0480 1.0000 Uiso R . . .
H511 H 0.4279 0.0343 0.7977 0.0823 1.0000 Uiso R . . .
H512 H 0.4708 0.0487 0.7469 0.0826 1.0000 Uiso R . . .
H513 H 0.3586 0.0451 0.7452 0.0830 1.0000 Uiso R . . .
H521 H 0.2753 0.1540 0.7863 0.1039 1.0000 Uiso R . . .
H522 H 0.3485 0.1413 0.8396 0.1037 1.0000 Uiso R . . .
H523 H 0.3336 0.2276 0.8113 0.1036 1.0000 Uiso R . . .
H531 H 0.5129 -0.1549 0.6496 0.0810 1.0000 Uiso R . 1 1
H532 H 0.4324 -0.1181 0.6128 0.0810 1.0000 Uiso R . 1 1
H533 H 0.5013 -0.1734 0.5925 0.0810 1.0000 Uiso R . 1 1
H541 H 0.6937 -0.0641 0.6103 0.0920 1.0000 Uiso R . 1 1
H542 H 0.6581 -0.1457 0.6069 0.0920 1.0000 Uiso R . 1 1
H543 H 0.6673 -0.1041 0.6584 0.0920 1.0000 Uiso R . 1 1
H551 H 0.5393 -0.0865 0.5321 0.0960 1.0000 Uiso R . 1 1
H552 H 0.5879 -0.0072 0.5473 0.0960 1.0000 Uiso R . 1 1
H553 H 0.4779 -0.0192 0.5496 0.0960 1.0000 Uiso R . 1 1

loop_
_atom_site_aniso_label
_atom_site_aniso_U_11
_atom_site_aniso_U_22
_atom_site_aniso_U_33
_atom_site_aniso_U_23
_atom_site_aniso_U_13
_atom_site_aniso_U_12
Sn1 0.02236(8) 0.02678(8) 0.03456(9) -0.00664(5) 0.00322(5) -0.00050(4)
B1 0.0219(10) 0.0262(10) 0.0257(10) -0.0010(8) 0.0002(8) 0.0009(8)
B2 0.0230(10) 0.0228(10) 0.0266(10) -0.0030(8) 0.0005(8) -0.0008(8)
B3 0.0456(14) 0.0393(13) 0.0431(14) -0.0004(11) 0.0133(11) -0.0064(11)
N1 0.0249(8) 0.0267(8) 0.0251(8) 0.0013(6) 0.0008(6) 0.0002(6)
N2 0.0222(8) 0.0239(8) 0.0316(8) 0.0023(6) -0.0010(6) -0.0001(6)
N3 0.0247(8) 0.0228(7) 0.0244(8) -0.0039(6) -0.0018(6) 0.0029(6)
N4 0.0274(8) 0.0219(7) 0.0240(8) 0.0003(6) -0.0011(6) -0.0006(6)
N5 0.0441(10) 0.0349(9) 0.0385(9) -0.0097(8) 0.0132(8) -0.0077(8)
C1 0.0215(9) 0.0329(10) 0.0336(10) 0.0005(8) 0.0007(7) -0.0044(8)
C2 0.0202(9) 0.0332(11) 0.0372(11) 0.0014(8) -0.0026(8) -0.0010(7)
C3 0.0255(9) 0.0301(10) 0.0261(9) 0.0029(8) 0.0041(7) -0.0008(8)
C4 0.0320(10) 0.0290(10) 0.0300(10) 0.0037(8) 0.0069(8) -0.0013(8)
C5 0.0419(12) 0.0316(10) 0.0394(12) 0.0082(9) 0.0110(10) 0.0003(9)
C6 0.0429(13) 0.0460(13) 0.0336(11) 0.0142(10) 0.0106(10) 0.0050(10)
C7 0.0418(12) 0.0487(13) 0.0264(10) 0.0040(9) 0.0078(9) 0.0040(10)
C8 0.0307(10) 0.0400(12) 0.0285(10) -0.0008(8) 0.0051(8) 0.0010(9)
C9 0.0477(13) 0.0276(10) 0.0306(11) 0.0016(8) 0.0059(9) -0.0014(9)
C10 0.0663(18) 0.0462(14) 0.0405(13) -0.0053(11) 0.0108(12) 0.0136(13)
C11 0.0626(17) 0.0480(15) 0.0427(13) 0.0010(11) -0.0010(12) -0.0204(13)
C12 0.0608(16) 0.0416(13) 0.0321(11) -0.0056(10) 0.0117(11) 0.0024(11)
C13 0.102(3) 0.061(2) 0.0442(16) -0.0113(13) -0.0030(17) -0.0161(17)
C14 0.085(2) 0.0548(17) 0.082(2) -0.0040(16) 0.046(2) 0.0149(16)
C15 0.0221(9) 0.0239(9) 0.0351(10) 0.0026(8) -0.0047(7) 0.0018(7)
C16 0.0241(9) 0.0291(10) 0.0416(11) -0.0011(9) -0.0032(8) 0.0033(8)
C17 0.0395(13) 0.0291(11) 0.0519(14) -0.0048(10) 0.0000(11) 0.0075(9)
C18 0.0497(14) 0.0235(10) 0.0507(14) 0.0035(9) -0.0026(11) 0.0024(9)
C19 0.0480(13) 0.0265(10) 0.0422(12) 0.0059(9) 0.0006(10) -0.0009(10)
C20 0.0326(10) 0.0243(10) 0.0349(10) 0.0033(8) -0.0045(8) 0.0000(8)
C21 0.0274(10) 0.0376(11) 0.0445(12) -0.0042(9) 0.0041(9) 0.0034(9)
C22 0.0508(15) 0.0583(16) 0.0470(14) -0.0132(12) 0.0128(12) -0.0051(13)
C23 0.0304(12) 0.0645(18) 0.079(2) 0.0022(15) 0.0113(13) 0.0078(12)
C24 0.0411(12) 0.0259(10) 0.0351(11) 0.0045(8) 0.0039(9) 0.0011(8)
C25 0.0532(15) 0.0393(13) 0.0475(14) 0.0011(10) 0.0155(11) -0.0040(11)
C26 0.0517(15) 0.0379(12) 0.0457(13) -0.0062(10) -0.0005(11) -0.0033(11)
C27 0.0315(10) 0.0253(9) 0.0323(10) -0.0035(8) 0.0015(8) 0.0077(8)
C28 0.0355(11) 0.0236(9) 0.0295(10) -0.0051(7) 0.0048(8) 0.0044(8)
C29 0.0270(10) 0.0324(10) 0.0304(10) -0.0100(8) -0.0084(8) 0.0139(8)
C30 0.0387(12) 0.0309(11) 0.0603(16) -0.0112(11) -0.0192(11) 0.0054(9)
C31 0.0565(17) 0.0480(16) 0.077(2) -0.0264(15) -0.0379(16) 0.0124(13)
C32 0.0604(18) 0.083(2) 0.0455(16) -0.0344(16) -0.0273(14) 0.0336(17)
C33 0.0475(15) 0.102(2) 0.0255(11) -0.0092(13) -0.0058(10) 0.0307(16)
C34 0.0309(11) 0.0666(16) 0.0265(10) -0.0040(10) -0.0002(8) 0.0152(11)
C35 0.0463(15) 0.0418(14) 0.089(2) 0.0113(15) -0.0256(15) -0.0107(12)
C36 0.057(2) 0.0457(18) 0.160(4) 0.005(2) -0.037(2) -0.0145(15)
C37 0.072(2) 0.072(2) 0.088(3) 0.017(2) 0.001(2) -0.0198(19)
C38 0.0460(16) 0.112(3) 0.0336(13) 0.0266(16) 0.0005(11) -0.0135(17)
C39 0.054(2) 0.148(4) 0.083(3) 0.055(3) 0.0310(19) 0.025(2)
C40 0.099(3) 0.080(3) 0.066(2) -0.0044(19) 0.028(2) -0.032(2)
C41 0.0316(10) 0.0232(9) 0.0236(9) -0.0008(7) 0.0026(7) -0.0022(7)
C42 0.0306(10) 0.0248(9) 0.0218(9) -0.0013(7) 0.0017(7) -0.0024(7)
C43 0.0389(11) 0.0367(11) 0.0229(9) 0.0008(8) 0.0011(8) -0.0021(9)
C44 0.0492(13) 0.0431(13) 0.0251(10) 0.0061(9) 0.0079(9) -0.0004(10)
C45 0.0448(13) 0.0373(12) 0.0375(12) 0.0077(9) 0.0132(10) -0.0037(10)
C46 0.0349(11) 0.0262(10) 0.0360(11) 0.0014(8) 0.0069(9) -0.0047(8)
C47 0.0309(10) 0.0284(9) 0.0232(9) 0.0008(7) 0.0010(7) -0.0057(8)
C48 0.0330(11) 0.0356(11) 0.0330(11) 0.0004(9) 0.0035(8) -0.0026(9)
C49 0.0403(12) 0.0273(10) 0.0421(12) -0.0024(8) 0.0033(10) -0.0045(8)
C50 0.0351(12) 0.0370(12) 0.0487(13) 0.0009(10) 0.0065(10) -0.0108(9)
C51 0.0500(15) 0.0440(14) 0.0729(19) -0.0159(13) 0.0148(14) -0.0149(12)
C52 0.0403(15) 0.075(2) 0.092(2) -0.0312(19) 0.0125(15) -0.0018(14)
C53 0.090(2) 0.0454(14) 0.0590(17) -0.0054(13) 0.0159(16) -0.0203(15)
C54 0.069(2) 0.0601(18) 0.079(2) -0.0307(16) -0.0039(17) 0.0106(16)
C55 0.109(3) 0.0607(18) 0.0477(16) -0.0028(14) 0.0044(17) -0.0154(18)

loop_
_atom_type_symbol
_atom_type_scat_dispersion_real
_atom_type_scat_dispersion_imag
_atom_type_scat_Cromer_Mann_a1
_atom_type_scat_Cromer_Mann_b1
_atom_type_scat_Cromer_Mann_a2
_atom_type_scat_Cromer_Mann_b2
_atom_type_scat_Cromer_Mann_a3
_atom_type_scat_Cromer_Mann_b3
_atom_type_scat_Cromer_Mann_a4
_atom_type_scat_Cromer_Mann_b4
_atom_type_scat_Cromer_Mann_c
_atom_type_scat_source
C 0.0181 0.0091 2.3100 20.8439 1.0200 10.2075 1.5886 0.5687 0.8650 51.6512 0.2156 'International Tables Vol C 4.2.6.8 and 6.1.1.4'
H 0.0000 0.0000 0.4930 10.5109 0.3229 26.1257 0.1402 3.1424 0.0408 57.7998 0.0030 'International Tables Vol C 4.2.6.8 and 6.1.1.4'
N 0.0311 0.0180 12.2126 0.0057 3.1322 9.8933 2.0125 28.9975 1.1663 0.5826 -11.5290 'International Tables Vol C 4.2.6.8 and 6.1.1.4'
B 0.0090 0.0039 2.0545 23.2185 1.3326 1.0210 1.0979 60.3498 0.7068 0.1403 -0.1932 'International Tables Vol C 4.2.6.8 and 6.1.1.4'
Sn 0.0259 5.4591 19.1889 5.8303 19.1005 0.5031 4.4585 26.8909 2.4663 83.9572 4.7821 'International Tables Vol C 4.2.6.8 and 6.1.1.4'

loop_
_geom_angle_atom_site_label_1
_geom_angle_atom_site_label_2
_geom_angle_atom_site_label_3
_geom_angle
_geom_angle_publ_flag
B1 Sn1 B2 114.35(8) yes
B1 Sn1 B3 124.56(10) yes
B2 Sn1 B3 107.87(9) yes
B1 Sn1 H1 103.4(15) no
B2 Sn1 H1 96.4(15) no
B3 Sn1 H1 105.8(15) no
Sn1 B1 N1 130.36(14) yes
Sn1 B1 N2 126.56(15) yes
N1 B1 N2 102.96(16) yes
Sn1 B2 N3 122.60(14) yes
Sn1 B2 N4 134.29(14) yes
N3 B2 N4 103.05(16) yes
Sn1 B3 N5 117.63(16) yes
Sn1 B3 H2 100(2) no
N5 B3 H2 100(2) no
Sn1 B3 H3 106(2) no
N5 B3 H3 112(2) no
H2 B3 H3 121(3) no
B1 N1 C1 109.00(16) yes
B1 N1 C3 133.23(17) yes
C1 N1 C3 115.33(16) yes
B1 N2 C2 109.02(16) yes
B1 N2 C15 130.40(16) yes
C2 N2 C15 118.06(16) yes
B2 N3 C27 109.30(16) yes
B2 N3 C29 132.38(16) yes
C27 N3 C29 118.02(16) yes
B2 N4 C28 109.04(16) yes
B2 N4 C41 132.60(17) yes
C28 N4 C41 115.73(16) yes
B3 N5 C53 110.4(2) yes
B3 N5 C54 105.6(2) yes
C53 N5 C54 102.5(3) yes
B3 N5 C55 116.2(2) yes
C53 N5 C55 109.9(2) yes
C54 N5 C55 111.3(3) yes
N1 C1 C2 109.31(18) yes
N1 C1 H11 123.1 no
C2 C1 H11 127.5 no
N2 C2 C1 109.65(18) yes
N2 C2 H21 123.6 no
C1 C2 H21 126.7 no
N1 C3 C4 120.25(18) yes
N1 C3 C8 118.92(18) yes
C4 C3 C8 120.36(19) yes
C3 C4 C5 118.8(2) yes
C3 C4 C9 122.36(18) yes
C5 C4 C9 118.9(2) yes
C4 C5 C6 121.3(2) yes
C4 C5 H51 118.6 no
C6 C5 H51 120.1 no
C5 C6 C7 119.2(2) yes
C5 C6 H61 120.4 no
C7 C6 H61 120.4 no
C6 C7 C8 121.8(2) yes
C6 C7 H71 119.3 no
C8 C7 H71 118.9 no
C3 C8 C7 118.5(2) yes
C3 C8 C12 122.6(2) yes
C7 C8 C12 118.7(2) yes
C4 C9 C10 111.1(2) yes
C4 C9 C11 111.5(2) yes
C10 C9 C11 110.1(2) yes
C4 C9 H91 108.0 no
C10 C9 H91 107.1 no
C11 C9 H91 108.8 no
C9 C10 H101 110.6 no
C9 C10 H102 110.2 no
H101 C10 H102 108.3 no
C9 C10 H103 110.7 no
H101 C10 H103 108.8 no
H102 C10 H103 108.2 no
C9 C11 H111 110.3 no
C9 C11 H112 110.7 no
H111 C11 H112 108.8 no
C9 C11 H113 110.3 no
H111 C11 H113 108.5 no
H112 C11 H113 108.3 no
C8 C12 C13 112.0(2) yes
C8 C12 C14 109.8(2) yes
C13 C12 C14 112.2(3) yes
C8 C12 H121 108.9 no
C13 C12 H121 106.6 no
C14 C12 H121 107.2 no
C12 C13 H131 107.8 no
C12 C13 H132 110.5 no
H131 C13 H132 110.4 no
C12 C13 H133 110.0 no
H131 C13 H133 109.7 no
H132 C13 H133 108.4 no
C12 C14 H141 109.4 no
C12 C14 H142 108.7 no
H141 C14 H142 108.6 no
C12 C14 H143 111.9 no
H141 C14 H143 107.6 no
H142 C14 H143 110.6 no
N2 C15 C16 118.33(19) yes
N2 C15 C20 120.37(18) yes
C16 C15 C20 121.29(19) yes
C15 C16 C17 118.3(2) yes
C15 C16 C21 123.5(2) yes
C17 C16 C21 118.1(2) yes
C16 C17 C18 121.1(2) yes
C16 C17 H171 118.5 no
C18 C17 H171 120.4 no
C17 C18 C19 119.9(2) yes
C17 C18 H181 121.0 no
C19 C18 H181 119.1 no
C18 C19 C20 121.3(2) yes
C18 C19 H191 119.1 no
C20 C19 H191 119.6 no
C15 C20 C19 118.1(2) yes
C15 C20 C24 121.80(18) yes
C19 C20 C24 120.0(2) yes
C16 C21 C22 112.2(2) yes
C16 C21 C23 111.1(2) yes
C22 C21 C23 110.0(2) yes
C16 C21 H211 107.0 no
C22 C21 H211 108.0 no
C23 C21 H211 108.4 no
C21 C22 H221 109.4 no
C21 C22 H222 111.5 no
H221 C22 H222 108.5 no
C21 C22 H223 110.0 no
H221 C22 H223 108.5 no
H222 C22 H223 108.9 no
C21 C23 H231 110.5 no
C21 C23 H232 110.4 no
H231 C23 H232 109.1 no
C21 C23 H233 109.4 no
H231 C23 H233 110.3 no
H232 C23 H233 107.1 no
C20 C24 C25 113.20(19) yes
C20 C24 C26 108.78(19) yes
C25 C24 C26 110.6(2) yes
C20 C24 H241 108.5 no
C25 C24 H241 107.8 no
C26 C24 H241 107.8 no
C24 C25 H251 110.3 no
C24 C25 H252 110.3 no
H251 C25 H252 108.5 no
C24 C25 H253 110.2 no
H251 C25 H253 109.6 no
H252 C25 H253 108.0 no
C24 C26 H261 109.7 no
C24 C26 H262 108.6 no
H261 C26 H262 109.3 no
C24 C26 H263 108.1 no
H261 C26 H263 111.0 no
H262 C26 H263 110.0 no
N3 C27 C28 109.44(17) yes
N3 C27 H271 125.0 no
C28 C27 H271 125.5 no
N4 C28 C27 109.09(17) yes
N4 C28 H281 125.2 no
C27 C28 H281 125.7 no
N3 C29 C30 119.3(2) yes
N3 C29 C34 118.9(2) yes
C30 C29 C34 121.7(2) yes
C29 C30 C31 117.3(3) yes
C29 C30 C35 122.7(2) yes
C31 C30 C35 120.0(3) yes
C30 C31 C32 121.5(3) yes
C30 C31 H311 119.3 no
C32 C31 H311 119.2 no
C31 C32 C33 120.3(2) yes
C31 C32 H321 119.3 no
C33 C32 H321 120.4 no
C32 C33 C34 121.0(3) yes
C32 C33 H331 119.3 no
C34 C33 H331 119.7 no
C33 C34 C29 118.2(3) yes
C33 C34 C38 119.7(3) yes
C29 C34 C38 122.1(2) yes
C30 C35 C36 113.0(3) yes
C30 C35 C37 110.4(3) yes
C36 C35 C37 110.4(3) yes
C30 C35 H351 107.3 no
C36 C35 H351 106.9 no
C37 C35 H351 108.6 no
C35 C36 H361 107.2 no
C35 C36 H362 110.2 no
H361 C36 H362 110.0 no
C35 C36 H363 108.8 no
H361 C36 H363 109.2 no
H362 C36 H363 111.4 no
C35 C37 H371 111.4 no
C35 C37 H372 112.5 no
H371 C37 H372 107.3 no
C35 C37 H373 111.5 no
H371 C37 H373 105.9 no
H372 C37 H373 107.9 no
C34 C38 C39 111.6(4) yes
C34 C38 C40 111.6(3) yes
C39 C38 C40 110.7(3) yes
C34 C38 H381 107.9 no
C39 C38 H381 107.0 no
C40 C38 H381 107.8 no
C38 C39 H391 109.7 no
C38 C39 H392 111.9 no
H391 C39 H392 108.2 no
C38 C39 H393 110.9 no
H391 C39 H393 108.5 no
H392 C39 H393 107.5 no
C38 C40 H401 108.1 no
C38 C40 H402 111.7 no
H401 C40 H402 108.1 no
C38 C40 H403 108.7 no
H401 C40 H403 110.5 no
H402 C40 H403 109.7 no
N4 C41 C42 120.70(17) yes
N4 C41 C46 118.12(18) yes
C42 C41 C46 120.81(18) yes
C41 C42 C43 118.59(19) yes
C41 C42 C47 122.51(17) yes
C43 C42 C47 118.71(18) yes
C42 C43 C44 121.2(2) yes
C42 C43 H431 118.9 no
C44 C43 H431 120.0 no
C43 C44 C45 119.6(2) yes
C43 C44 H441 119.3 no
C45 C44 H441 121.1 no
C44 C45 C46 121.1(2) yes
C44 C45 H451 120.7 no
C46 C45 H451 118.2 no
C41 C46 C45 118.7(2) yes
C41 C46 C50 122.1(2) yes
C45 C46 C50 119.2(2) yes
C42 C47 C48 112.81(17) yes
C42 C47 C49 108.71(17) yes
C48 C47 C49 111.01(18) yes
C42 C47 H471 107.6 no
C48 C47 H471 108.2 no
C49 C47 H471 108.4 no
C47 C48 H481 109.9 no
C47 C48 H482 110.6 no
H481 C48 H482 107.6 no
C47 C48 H483 112.3 no
H481 C48 H483 108.4 no
H482 C48 H483 107.8 no
C47 C49 H491 110.6 no
C47 C49 H492 108.9 no
H491 C49 H492 109.0 no
C47 C49 H493 109.9 no
H491 C49 H493 109.4 no
H492 C49 H493 109.1 no
C46 C50 C51 110.5(2) yes
C46 C50 C52 112.4(2) yes
C51 C50 C52 110.0(2) yes
C46 C50 H501 109.4 no
C51 C50 H501 106.8 no
C52 C50 H501 107.5 no
C50 C51 H511 109.5 no
C50 C51 H512 111.0 no
H511 C51 H512 107.4 no
C50 C51 H513 110.9 no
H511 C51 H513 107.7 no
H512 C51 H513 110.1 no
C50 C52 H521 109.9 no
C50 C52 H522 107.5 no
H521 C52 H522 109.4 no
C50 C52 H523 109.7 no
H521 C52 H523 108.3 no
H522 C52 H523 111.9 no
N5 C53 H531 111.0 no
N5 C53 H532 109.6 no
H531 C53 H532 109.1 no
N5 C53 H533 110.1 no
H531 C53 H533 108.2 no
H532 C53 H533 108.8 no
N5 C54 H541 105.3 no
N5 C54 H542 109.2 no
H541 C54 H542 108.6 no
N5 C54 H543 108.8 no
H541 C54 H543 113.6 no
H542 C54 H543 111.1 no
N5 C55 H551 112.0 no
N5 C55 H552 110.7 no
H551 C55 H552 107.0 no
N5 C55 H553 105.6 no
H551 C55 H553 109.0 no
H552 C55 H553 112.5 no

loop_
_geom_bond_atom_site_label_1
_geom_bond_atom_site_label_2
_geom_bond_distance
_geom_bond_publ_flag
Sn1 B1 2.284(2) yes
Sn1 B2 2.274(2) yes
Sn1 B3 2.271(3) yes
Sn1 H1 1.675(10) no
B1 N1 1.457(3) yes
B1 N2 1.457(3) yes
B2 N3 1.447(3) yes
B2 N4 1.451(3) yes
B3 N5 1.621(3) yes
B3 H2 1.188(10) no
B3 H3 1.185(10) no
N1 C1 1.410(3) yes
N1 C3 1.442(3) yes
N2 C2 1.405(3) yes
N2 C15 1.442(3) yes
N3 C27 1.402(2) yes
N3 C29 1.439(2) yes
N4 C28 1.409(3) yes
N4 C41 1.443(2) yes
N5 C53 1.479(3) yes
N5 C54 1.480(4) yes
N5 C55 1.425(4) yes
C1 C2 1.341(3) yes
C1 H11 0.938 no
C2 H21 0.932 no
C3 C4 1.405(3) yes
C3 C8 1.406(3) yes
C4 C5 1.402(3) yes
C4 C9 1.513(3) yes
C5 C6 1.381(4) yes
C5 H51 0.928 no
C6 C7 1.380(4) yes
C6 H61 0.947 no
C7 C8 1.397(3) yes
C7 H71 0.942 no
C8 C12 1.513(3) yes
C9 C10 1.533(4) yes
C9 C11 1.527(4) yes
C9 H91 0.978 no
C10 H101 0.965 no
C10 H102 0.963 no
C10 H103 0.960 no
C11 H111 0.952 no
C11 H112 0.950 no
C11 H113 0.951 no
C12 C13 1.528(4) yes
C12 C14 1.535(4) yes
C12 H121 0.985 no
C13 H131 0.969 no
C13 H132 0.969 no
C13 H133 0.961 no
C14 H141 0.953 no
C14 H142 0.952 no
C14 H143 0.966 no
C15 C16 1.407(3) yes
C15 C20 1.403(3) yes
C16 C17 1.400(3) yes
C16 C21 1.522(3) yes
C17 C18 1.378(4) yes
C17 H171 0.925 no
C18 C19 1.387(4) yes
C18 H181 0.942 no
C19 C20 1.399(3) yes
C19 H191 0.934 no
C20 C24 1.510(3) yes
C21 C22 1.534(4) yes
C21 C23 1.527(3) yes
C21 H211 0.974 no
C22 H221 0.966 no
C22 H222 0.959 no
C22 H223 0.981 no
C23 H231 0.964 no
C23 H232 0.951 no
C23 H233 0.973 no
C24 C25 1.528(3) yes
C24 C26 1.523(3) yes
C24 H241 0.990 no
C25 H251 0.966 no
C25 H252 0.948 no
C25 H253 0.969 no
C26 H261 0.972 no
C26 H262 0.967 no
C26 H263 0.983 no
C27 C28 1.342(3) yes
C27 H271 0.943 no
C28 H281 0.933 no
C29 C30 1.402(3) yes
C29 C34 1.397(4) yes
C30 C31 1.408(4) yes
C30 C35 1.499(5) yes
C31 C32 1.367(6) yes
C31 H311 0.935 no
C32 C33 1.371(5) yes
C32 H321 0.925 no
C33 C34 1.400(3) yes
C33 H331 0.927 no
C34 C38 1.518(5) yes
C35 C36 1.533(4) yes
C35 C37 1.515(6) yes
C35 H351 0.984 no
C36 H361 0.962 no
C36 H362 0.961 no
C36 H363 0.963 no
C37 H371 0.963 no
C37 H372 0.967 no
C37 H373 0.963 no
C38 C39 1.525(5) yes
C38 C40 1.522(6) yes
C38 H381 0.962 no
C39 H391 0.955 no
C39 H392 0.958 no
C39 H393 0.969 no
C40 H401 0.963 no
C40 H402 0.948 no
C40 H403 0.959 no
C41 C42 1.400(3) yes
C41 C46 1.405(3) yes
C42 C43 1.398(3) yes
C42 C47 1.519(3) yes
C43 C44 1.386(3) yes
C43 H431 0.960 no
C44 C45 1.383(4) yes
C44 H441 0.957 no
C45 C46 1.395(3) yes
C45 H451 0.951 no
C46 C50 1.521(3) yes
C47 C48 1.528(3) yes
C47 C49 1.534(3) yes
C47 H471 0.975 no
C48 H481 0.965 no
C48 H482 0.979 no
C48 H483 0.977 no
C49 H491 0.970 no
C49 H492 0.964 no
C49 H493 0.959 no
C50 C51 1.518(4) yes
C50 C52 1.527(4) yes
C50 H501 0.964 no
C51 H511 0.962 no
C51 H512 0.965 no
C51 H513 0.965 no
C52 H521 0.968 no
C52 H522 0.996 no
C52 H523 0.972 no
C53 H531 0.917 no
C53 H532 0.922 no
C53 H533 0.927 no
C54 H541 0.902 no
C54 H542 0.902 no
C54 H543 0.910 no
C55 H551 0.947 no
C55 H552 0.953 no
C55 H553 0.946 no

loop_
_platon_squeeze_void_nr
_platon_squeeze_void_average_x
_platon_squeeze_void_average_y
_platon_squeeze_void_average_z
_platon_squeeze_void_volume
_platon_squeeze_void_count_electrons
_platon_squeeze_void_content
1 0.000 0.000 0.000 662 88 ' '
2 0.000 0.500 0.500 662 88 ' '
3 0.440 0.685 0.995 11 0 ' '
4 0.440 0.815 0.495 11 0 ' '
5 0.560 0.185 0.505 11 0 ' '
6 0.560 0.315 0.005 11 0 ' '
